data_4023913
loop_
_publ_author_name
'Zhan Zhang'
'Ji-Young Shin'
'David Dolphin'

_publ_contact_author_address
;Department of Chemistry,
University of British Columbia,
2036 Main Mall, Vancouver
BC V6T1Z1 Canada
;
_publ_contact_author_email david.dolphin@ubc.ca
_publ_contact_author_fax 1-604-822-9678
_publ_contact_author_name 'David Dolphin'
_publ_contact_author_phone 1-604-822-4571
_publ_section_title
;
 Facile Synthesis of Unsubstituted \b,\b'-Linked
 Diformyldipyrromethanes
;
_journal_name_full 'Journal of Organic Chemistry'
_journal_page_first 9515
_journal_page_last 9517
_journal_paper_doi 10.1021/jo802114h
_journal_volume 73
_journal_year 2008
_chemical_formula_sum 'C11 H10 N2 O2'
_chemical_formula_weight 202.21
_chemical_name_systematic
;
 ?
;
_space_group_IT_number 29
_symmetry_cell_setting orthorhombic
_symmetry_space_group_name_Hall 'P 2c -2ac'
_symmetry_space_group_name_H-M 'P c a 21'
_atom_sites_solution_hydrogens geom
_atom_sites_solution_primary direct
_atom_sites_solution_secondary difmap
_audit_creation_method SHELXL-97
_cell_angle_alpha 90.00
_cell_angle_beta 90.00
_cell_angle_gamma 90.00
_cell_formula_units_Z 4
_cell_length_a 18.8943(12)
_cell_length_b 4.5121(3)
_cell_length_c 11.5662(8)
_cell_measurement_reflns_used 2962
_cell_measurement_temperature 173(2)
_cell_measurement_theta_max 27.64
_cell_measurement_theta_min 2.78
_cell_volume 986.05(11)
_computing_structure_refinement 'SHELXL-97 (Sheldrick, 1997)'
_diffrn_ambient_temperature 173(2)
_diffrn_measured_fraction_theta_full 0.998
_diffrn_measured_fraction_theta_max 0.998
_diffrn_measurement_device_type 'Bruker X8 APEX'
_diffrn_measurement_method 'area detector'
_diffrn_radiation_monochromator graphite
_diffrn_radiation_source 'fine-focus sealed tube'
_diffrn_radiation_type MoK\a
_diffrn_radiation_wavelength 0.71073
_diffrn_reflns_av_R_equivalents 0.0225
_diffrn_reflns_av_sigmaI/netI 0.0237
_diffrn_reflns_limit_h_max 24
_diffrn_reflns_limit_h_min -24
_diffrn_reflns_limit_k_max 5
_diffrn_reflns_limit_k_min -5
_diffrn_reflns_limit_l_max 15
_diffrn_reflns_limit_l_min -15
_diffrn_reflns_number 7226
_diffrn_reflns_theta_full 27.84
_diffrn_reflns_theta_max 27.84
_diffrn_reflns_theta_min 2.16
_exptl_absorpt_coefficient_mu 0.096
_exptl_absorpt_correction_T_max 0.986
_exptl_absorpt_correction_T_min 0.828
_exptl_absorpt_correction_type multi-scan
_exptl_crystal_colour colourless
_exptl_crystal_density_diffrn 1.362
_exptl_crystal_density_method 'not measured'
_exptl_crystal_description tablet
_exptl_crystal_F_000 424
_exptl_crystal_size_max 0.35
_exptl_crystal_size_mid 0.20
_exptl_crystal_size_min 0.15
_refine_diff_density_max 0.168
_refine_diff_density_min -0.152
_refine_diff_density_rms 0.034
_refine_ls_abs_structure_details 'Flack H D (1983), Acta Cryst. A39, 876-881'
_refine_ls_abs_structure_Flack -0.1(11)
_refine_ls_extinction_method none
_refine_ls_goodness_of_fit_ref 1.041
_refine_ls_hydrogen_treatment mixed
_refine_ls_matrix_type full
_refine_ls_number_parameters 144
_refine_ls_number_reflns 2311
_refine_ls_number_restraints 1
_refine_ls_restrained_S_all 1.041
_refine_ls_R_factor_all 0.0387
_refine_ls_R_factor_gt 0.0327
_refine_ls_shift/su_max 0.000
_refine_ls_shift/su_mean 0.000
_refine_ls_structure_factor_coef Fsqd
_refine_ls_weighting_details 'calc w=1/[\s^2^(Fo^2^)+(0.0476P)^2^+0.0908P] where P=(Fo^2^+2Fc^2^)/3'
_refine_ls_weighting_scheme calc
_refine_ls_wR_factor_gt 0.0813
_refine_ls_wR_factor_ref 0.0849
_reflns_number_gt 2069
_reflns_number_total 2311
_reflns_threshold_expression >2sigma(I)
_cod_data_source_file jo802114h_si_001_1.cif
_cod_data_source_block compound3
_cod_database_code 4023913

loop_
_symmetry_equiv_pos_as_xyz
'x, y, z'
'-x, -y, z+1/2'
'-x+1/2, y, z+1/2'
'x+1/2, -y, z'

loop_
_atom_site_label
_atom_site_type_symbol
_atom_site_fract_x
_atom_site_fract_y
_atom_site_fract_z
_atom_site_U_iso_or_equiv
_atom_site_adp_type
_atom_site_occupancy
_atom_site_symmetry_multiplicity
_atom_site_calc_flag
_atom_site_refinement_flags
_atom_site_disorder_assembly
_atom_site_disorder_group
C1 C 0.30419(8) 1.4617(4) 0.51987(17) 0.0315(4) Uani 1 1 d . . .
H1 H 0.2814 1.5044 0.4486 0.038 Uiso 1 1 calc R . .
C2 C 0.26955(7) 1.2576(3) 0.59520(13) 0.0262(3) Uani 1 1 d . . .
C3 C 0.20511(7) 1.1125(3) 0.58039(13) 0.0265(3) Uani 1 1 d . . .
H3 H 0.1751 1.1267 0.5147 0.032 Uiso 1 1 calc R . .
C4 C 0.19227(7) 0.9410(3) 0.67995(13) 0.0256(3) Uani 1 1 d . . .
C5 C 0.24956(8) 0.9880(3) 0.75174(16) 0.0308(4) Uani 1 1 d . . .
H5 H 0.2556 0.9008 0.8258 0.037 Uiso 1 1 calc R . .
C6 C 0.12720(8) 0.7593(3) 0.70571(17) 0.0297(3) Uani 1 1 d . . .
H6A H 0.1362 0.6328 0.7741 0.036 Uiso 1 1 calc R . .
H6B H 0.1170 0.6279 0.6392 0.036 Uiso 1 1 calc R . .
C7 C 0.00881(8) 1.0146(4) 0.65276(17) 0.0305(4) Uani 1 1 d . . .
H7 H 0.0037 0.9308 0.5779 0.037 Uiso 1 1 calc R . .
C8 C 0.06368(7) 0.9536(3) 0.72879(14) 0.0260(3) Uani 1 1 d . . .
C9 C 0.05017(7) 1.1229(3) 0.82772(13) 0.0273(3) Uani 1 1 d . . .
H9 H 0.0784 1.1276 0.8957 0.033 Uiso 1 1 calc R . .
C10 C -0.01164(7) 1.2831(3) 0.80937(13) 0.0259(3) Uani 1 1 d . . .
C11 C -0.04624(8) 1.4930(4) 0.88304(17) 0.0319(4) Uani 1 1 d . . .
H11 H -0.0247 1.5331 0.9556 0.038 Uiso 1 1 calc R . .
N1 N 0.29583(7) 1.1766(3) 0.70109(11) 0.0296(3) Uani 1 1 d . . .
N2 N -0.03637(6) 1.2118(3) 0.70141(11) 0.0290(3) Uani 1 1 d . . .
O1 O 0.36084(6) 1.5877(3) 0.53858(11) 0.0390(3) Uani 1 1 d . . .
O2 O -0.10122(6) 1.6257(3) 0.86076(10) 0.0394(3) Uani 1 1 d . . .
H1N H 0.3355(11) 1.243(4) 0.7319(17) 0.040(5) Uiso 1 1 d . . .
H2N H -0.0747(10) 1.289(4) 0.6677(17) 0.035(5) Uiso 1 1 d . . .

loop_
_atom_site_aniso_label
_atom_site_aniso_U_11
_atom_site_aniso_U_22
_atom_site_aniso_U_33
_atom_site_aniso_U_23
_atom_site_aniso_U_13
_atom_site_aniso_U_12
C1 0.0322(8) 0.0350(8) 0.0273(9) 0.0027(7) 0.0023(6) 0.0003(6)
C2 0.0279(7) 0.0250(7) 0.0256(7) 0.0018(6) 0.0018(6) 0.0053(6)
C3 0.0261(7) 0.0278(7) 0.0255(8) -0.0014(6) 0.0000(5) 0.0050(6)
C4 0.0263(6) 0.0227(6) 0.0278(8) 0.0003(7) 0.0043(6) 0.0034(6)
C5 0.0333(7) 0.0311(8) 0.0279(9) 0.0068(7) -0.0011(6) -0.0013(6)
C6 0.0296(6) 0.0228(6) 0.0368(7) 0.0023(8) 0.0026(5) 0.0005(6)
C7 0.0341(8) 0.0298(8) 0.0275(9) -0.0031(6) 0.0014(6) 0.0015(6)
C8 0.0250(6) 0.0227(6) 0.0305(9) 0.0031(6) 0.0017(6) -0.0032(6)
C9 0.0267(7) 0.0284(8) 0.0267(8) 0.0010(6) 0.0016(5) -0.0038(6)
C10 0.0271(6) 0.0257(7) 0.0247(7) 0.0030(6) 0.0017(6) -0.0036(6)
C11 0.0347(8) 0.0351(9) 0.0260(9) -0.0002(7) 0.0030(6) 0.0022(7)
N1 0.0287(6) 0.0316(6) 0.0284(7) 0.0041(6) -0.0028(5) -0.0035(5)
N2 0.0287(6) 0.0305(6) 0.0280(7) -0.0006(6) -0.0016(5) 0.0040(5)
O1 0.0371(6) 0.0459(7) 0.0341(7) 0.0024(6) 0.0046(5) -0.0110(5)
O2 0.0377(6) 0.0484(7) 0.0320(7) -0.0045(6) 0.0027(5) 0.0128(6)

loop_
_atom_type_symbol
_atom_type_description
_atom_type_scat_dispersion_real
_atom_type_scat_dispersion_imag
_atom_type_scat_source
C C 0.0033 0.0016 'International Tables Vol C Tables 4.2.6.8 and 6.1.1.4'
H H 0.0000 0.0000 'International Tables Vol C Tables 4.2.6.8 and 6.1.1.4'
N N 0.0061 0.0033 'International Tables Vol C Tables 4.2.6.8 and 6.1.1.4'
O O 0.0106 0.0060 'International Tables Vol C Tables 4.2.6.8 and 6.1.1.4'

loop_
_geom_angle_atom_site_label_1
_geom_angle_atom_site_label_2
_geom_angle_atom_site_label_3
_geom_angle
_geom_angle_site_symmetry_1
_geom_angle_site_symmetry_3
_geom_angle_publ_flag
O1 C1 C2 126.12(18) . . ?
O1 C1 H1 116.9 . . ?
C2 C1 H1 116.9 . . ?
N1 C2 C3 107.52(13) . . ?
N1 C2 C1 123.47(14) . . ?
C3 C2 C1 128.99(15) . . ?
C2 C3 C4 107.95(13) . . ?
C2 C3 H3 126.0 . . ?
C4 C3 H3 126.0 . . ?
C5 C4 C3 105.80(13) . . ?
C5 C4 C6 127.17(15) . . ?
C3 C4 C6 126.93(14) . . ?
N1 C5 C4 110.04(15) . . ?
N1 C5 H5 125.0 . . ?
C4 C5 H5 125.0 . . ?
C4 C6 C8 111.56(10) . . ?
C4 C6 H6A 109.3 . . ?
C8 C6 H6A 109.3 . . ?
C4 C6 H6B 109.3 . . ?
C8 C6 H6B 109.3 . . ?
H6A C6 H6B 108.0 . . ?
N2 C7 C8 109.75(16) . . ?
N2 C7 H7 125.1 . . ?
C8 C7 H7 125.1 . . ?
C7 C8 C9 105.89(13) . . ?
C7 C8 C6 126.67(16) . . ?
C9 C8 C6 127.34(15) . . ?
C10 C9 C8 108.21(14) . . ?
C10 C9 H9 125.9 . . ?
C8 C9 H9 125.9 . . ?
N2 C10 C9 107.65(13) . . ?
N2 C10 C11 122.78(14) . . ?
C9 C10 C11 129.56(15) . . ?
O2 C11 C10 125.77(17) . . ?
O2 C11 H11 117.1 . . ?
C10 C11 H11 117.1 . . ?
C5 N1 C2 108.69(13) . . ?
C5 N1 H1N 126.0(13) . . ?
C2 N1 H1N 125.3(13) . . ?
C7 N2 C10 108.51(13) . . ?
C7 N2 H2N 125.9(12) . . ?
C10 N2 H2N 125.5(12) . . ?

loop_
_geom_bond_atom_site_label_1
_geom_bond_atom_site_label_2
_geom_bond_distance
_geom_bond_site_symmetry_2
_geom_bond_publ_flag
C1 O1 1.2310(18) . ?
C1 C2 1.427(2) . ?
C1 H1 0.9500 . ?
C2 N1 1.3711(19) . ?
C2 C3 1.393(2) . ?
C3 C4 1.408(2) . ?
C3 H3 0.9500 . ?
C4 C5 1.381(2) . ?
C4 C6 1.508(2) . ?
C5 N1 1.353(2) . ?
C5 H5 0.9500 . ?
C6 C8 1.510(2) . ?
C6 H6A 0.9900 . ?
C6 H6B 0.9900 . ?
C7 N2 1.356(2) . ?
C7 C8 1.387(2) . ?
C7 H7 0.9500 . ?
C8 C9 1.399(2) . ?
C9 C10 1.390(2) . ?
C9 H9 0.9500 . ?
C10 N2 1.3716(19) . ?
C10 C11 1.432(2) . ?
C11 O2 1.2262(18) . ?
C11 H11 0.9500 . ?
N1 H1N 0.88(2) . ?
N2 H2N 0.894(19) . ?

loop_
_geom_torsion_atom_site_label_1
_geom_torsion_atom_site_label_2
_geom_torsion_atom_site_label_3
_geom_torsion_atom_site_label_4
_geom_torsion
_geom_torsion_site_symmetry_1
_geom_torsion_site_symmetry_2
_geom_torsion_site_symmetry_3
_geom_torsion_site_symmetry_4
_geom_torsion_publ_flag
O1 C1 C2 N1 0.5(3) . . . . ?
O1 C1 C2 C3 178.60(16) . . . . ?
N1 C2 C3 C4 0.19(16) . . . . ?
C1 C2 C3 C4 -178.15(15) . . . . ?
C2 C3 C4 C5 -0.06(16) . . . . ?
C2 C3 C4 C6 176.44(14) . . . . ?
C3 C4 C5 N1 -0.10(17) . . . . ?
C6 C4 C5 N1 -176.58(14) . . . . ?
C5 C4 C6 C8 106.11(18) . . . . ?
C3 C4 C6 C8 -69.7(2) . . . . ?
N2 C7 C8 C9 0.15(18) . . . . ?
N2 C7 C8 C6 -176.28(14) . . . . ?
C4 C6 C8 C7 102.14(19) . . . . ?
C4 C6 C8 C9 -73.5(2) . . . . ?
C7 C8 C9 C10 -0.46(17) . . . . ?
C6 C8 C9 C10 175.93(14) . . . . ?
C8 C9 C10 N2 0.61(16) . . . . ?
C8 C9 C10 C11 -178.12(15) . . . . ?
N2 C10 C11 O2 1.7(3) . . . . ?
C9 C10 C11 O2 -179.75(16) . . . . ?
C4 C5 N1 C2 0.22(17) . . . . ?
C3 C2 N1 C5 -0.26(16) . . . . ?
C1 C2 N1 C5 178.20(14) . . . . ?
C8 C7 N2 C10 0.23(18) . . . . ?
C9 C10 N2 C7 -0.52(16) . . . . ?
C11 C10 N2 C7 178.32(15) . . . . ?

loop_
_cod_related_entry_id
_cod_related_entry_database
_cod_related_entry_code
1 ChemSpider 30658807
